data_4115937
loop_
_publ_author_name
'Taro Yamada'
'Seiya Kobatake'
'Keishi Muto'
'Masahiro Irie'

_publ_contact_author
;
    Prof. Masahiro Irie
    Department of Chemistry and Biochemistry
    Graduate School of Engineering
    Kyushu University
    6-10-1 Hakozaki, Higashi-ku
    Fukuoka  812-8581, Japan
;
_publ_contact_author_email irie@cstf.kyushu-u.ac.jp
_publ_contact_author_fax +81-92-642-3568
_publ_contact_author_phone +81-92-642-3556
_publ_section_title
;
 X-ray Crystallographic Study on Single-Crystalline Photochromism of
 Bis(2,5-dimethyl-3-thienyl)perfluorocyclopentene
;
_journal_name_full 'Journal of the American Chemical Society'
_journal_page_first 1589
_journal_page_last 1592
_journal_paper_doi 10.1021/ja993289x
_journal_volume 122
_journal_year 2000
_chemical_formula_sum 'C17 H14 F6 S2'
_chemical_formula_weight 396.40
_chemical_name_systematic
;

8,8,9,9,10,10-hexafluoro-trans-1,2,4,14-tetramethyl-3,15-dithiatetracyclo[10
.3.
pentadeca-4,6(7),11(12),13-tetraene

3-(2-(2,5-dimethyl(3-thienyl))-3,3,4,4,5,5-hexafluorocyclopent-1-enyl)-2,5-d
imethylthiophene
;
_space_group_IT_number 14
_symmetry_cell_setting monoclinic
_symmetry_space_group_name_Hall '-P 2ybc'
_symmetry_space_group_name_H-M 'P 1 21/c 1'
_atom_sites_solution_hydrogens geom
_atom_sites_solution_primary direct
_atom_sites_solution_secondary difmap
_audit_creation_method SHELXL-97
_cell_angle_alpha 90.00
_cell_angle_beta 103.639(3)
_cell_angle_gamma 90.00
_cell_formula_units_Z 4
_cell_length_a 6.2674(12)
_cell_length_b 24.787(5)
_cell_length_c 11.381(2)
_cell_measurement_reflns_used 4245
_cell_measurement_temperature 123(2)
_cell_measurement_theta_max 27.2
_cell_measurement_theta_min 2.5
_cell_volume 1718.2(6)
_computing_cell_refinement 'SAINT v6.0 (Bruker)'
_computing_data_collection 'SMART v5.0 (Bruker)'
_computing_data_reduction 'XPREP v5.1 (Bruekr)'
_computing_molecular_graphics 'XP v5.0 (bruker)'
_computing_publication_material 'XP v5.0'
_computing_structure_refinement 'SHELXL-97 (Sheldrick, 1997)'
_computing_structure_solution 'SHELXS-97 (Sheldrick, 1990)'
_diffrn_ambient_temperature 123(2)
_diffrn_measured_fraction_theta_full 0.911
_diffrn_measured_fraction_theta_max 0.911
_diffrn_measurement_device_type 'CCD area detector'
_diffrn_measurement_method '\w scans'
_diffrn_radiation_monochromator graphite
_diffrn_radiation_source 'fine-focus sealed tube'
_diffrn_radiation_type MoK\a
_diffrn_radiation_wavelength 0.71073
_diffrn_reflns_av_R_equivalents 0.0263
_diffrn_reflns_av_sigmaI/netI 0.0350
_diffrn_reflns_limit_h_max 7
_diffrn_reflns_limit_h_min -7
_diffrn_reflns_limit_k_max 31
_diffrn_reflns_limit_k_min -26
_diffrn_reflns_limit_l_max 14
_diffrn_reflns_limit_l_min -14
_diffrn_reflns_number 9413
_diffrn_reflns_theta_full 27.45
_diffrn_reflns_theta_max 27.45
_diffrn_reflns_theta_min 1.64
_diffrn_standards_decay_% 0.7
_exptl_absorpt_coefficient_mu 0.367
_exptl_absorpt_correction_T_max 1.000000
_exptl_absorpt_correction_T_min 0.831001
_exptl_absorpt_correction_type multi-scan
_exptl_absorpt_process_details 'SADABS (Bruker)'
_exptl_crystal_colour 'dark red'
_exptl_crystal_density_diffrn 1.532
_exptl_crystal_description prism
_exptl_crystal_F_000 808
_exptl_crystal_size_max 0.5
_exptl_crystal_size_mid 0.4
_exptl_crystal_size_min 0.2
_refine_diff_density_max 0.256
_refine_diff_density_min -0.244
_refine_diff_density_rms 0.058
_refine_ls_extinction_method none
_refine_ls_goodness_of_fit_ref 1.093
_refine_ls_hydrogen_treatment mixed
_refine_ls_matrix_type full
_refine_ls_number_parameters 331
_refine_ls_number_reflns 3572
_refine_ls_number_restraints 67
_refine_ls_restrained_S_all 1.092
_refine_ls_R_factor_all 0.0647
_refine_ls_R_factor_gt 0.0433
_refine_ls_shift/su_max 0.009
_refine_ls_shift/su_mean 0.001
_refine_ls_structure_factor_coef Fsqd
_refine_ls_weighting_details 'calc w=1/[\s^2^(Fo^2^)+(0.0378P)^2^+1.8191P] where P=(Fo^2^+2Fc^2^)/3'
_refine_ls_weighting_scheme calc
_refine_ls_wR_factor_gt 0.1028
_refine_ls_wR_factor_ref 0.1106
_reflns_number_gt 2741
_reflns_number_total 3572
_reflns_threshold_expression >2sigma(I)
_cod_data_source_file ja993289x_1.cif
_cod_data_source_block 1bprime
_cod_database_code 4115937

loop_
_symmetry_equiv_pos_as_xyz
'x, y, z'
'-x, y+1/2, -z+1/2'
'-x, -y, -z'
'x, -y-1/2, z-1/2'

loop_
_atom_site_label
_atom_site_type_symbol
_atom_site_fract_x
_atom_site_fract_y
_atom_site_fract_z
_atom_site_U_iso_or_equiv
_atom_site_adp_type
_atom_site_occupancy
_atom_site_symmetry_multiplicity
_atom_site_calc_flag
_atom_site_refinement_flags
_atom_site_disorder_assembly
_atom_site_disorder_group
S1 S 0.12513(12) 0.42023(3) -0.02577(6) 0.0290(2) Uani 0.9059(18) 1 d P A 1
S2 S 0.47899(13) 0.51035(3) 0.17976(6) 0.0302(2) Uani 0.9059(18) 1 d P A 1
C1 C 0.3321(4) 0.40360(11) 0.1146(2) 0.0223(6) Uani 0.9059(18) 1 d P A 1
C2 C 0.2484(7) 0.35021(13) 0.1578(3) 0.0213(7) Uani 0.9059(18) 1 d P A 1
C3 C 0.0892(6) 0.3234(2) 0.0631(4) 0.0252(11) Uani 0.9059(18) 1 d P A 1
H3 H 0.0415 0.2874 0.0695 0.030 Uiso 0.9059(18) 1 calc PR A 1
C4 C 0.0144(7) 0.3548(3) -0.0362(4) 0.0290(12) Uani 0.9059(18) 1 d P A 1
C5 C 0.3419(8) 0.33618(19) 0.2747(3) 0.0230(9) Uani 0.9059(18) 1 d PD A 1
C6 C 0.3204(7) 0.28393(13) 0.3373(3) 0.0294(7) Uani 0.9059(18) 1 d PD A 1
C7 C 0.4416(8) 0.29365(15) 0.4714(3) 0.0318(9) Uani 0.9059(18) 1 d PD A 1
C8 C 0.6007(5) 0.3408(3) 0.4661(3) 0.0306(9) Uani 0.9059(18) 1 d PD A 1
C9 C 0.4896(8) 0.3722(2) 0.3564(3) 0.0253(11) Uani 0.9059(18) 1 d PD A 1
F1 F 0.4169(4) 0.24151(8) 0.29231(17) 0.0412(5) Uani 0.9059(18) 1 d PD A 1
F2 F 0.1088(4) 0.26861(8) 0.32933(18) 0.0391(5) Uani 0.9059(18) 1 d PD A 1
F3 F 0.5453(4) 0.24940(9) 0.52619(17) 0.0440(5) Uani 0.9059(18) 1 d PD A 1
F4 F 0.2953(5) 0.31002(12) 0.5348(3) 0.0373(7) Uani 0.9059(18) 1 d PD A 1
F5 F 0.7985(3) 0.32013(11) 0.45622(19) 0.0436(5) Uani 0.9059(18) 1 d PD A 1
F6 F 0.6472(5) 0.37017(13) 0.5715(2) 0.0399(7) Uani 0.9059(18) 1 d PD A 1
C10 C 0.3527(4) 0.44671(11) 0.2141(2) 0.0230(6) Uani 0.9059(18) 1 d P A 1
C11 C 0.5102(6) 0.42552(19) 0.3307(3) 0.0233(7) Uani 0.9059(18) 1 d P A 1
C12 C 0.6502(6) 0.46786(16) 0.3934(5) 0.0259(9) Uani 0.9059(18) 1 d P A 1
H12 H 0.7342 0.4643 0.4743 0.031 Uiso 0.9059(18) 1 calc PR A 1
C13 C 0.6511(5) 0.51282(19) 0.3270(4) 0.0295(10) Uani 0.9059(18) 1 d P A 1
C14 C 0.5527(5) 0.39086(14) 0.0806(3) 0.0282(7) Uani 0.9059(18) 1 d P A 1
H14A H 0.6618 0.3796 0.1532 0.042 Uiso 0.9059(18) 1 calc PR A 1
H14B H 0.6051 0.4232 0.0465 0.042 Uiso 0.9059(18) 1 calc PR A 1
H14C H 0.5303 0.3617 0.0208 0.042 Uiso 0.9059(18) 1 calc PR A 1
C15 C 0.1315(6) 0.46013(14) 0.2460(3) 0.0287(7) Uani 0.9059(18) 1 d P A 1
H15A H 0.0695 0.4272 0.2721 0.043 Uiso 0.9059(18) 1 calc PR A 1
H15B H 0.0291 0.4749 0.1745 0.043 Uiso 0.9059(18) 1 calc PR A 1
H15C H 0.1561 0.4868 0.3114 0.043 Uiso 0.9059(18) 1 calc PR A 1
C16 C -0.1508(10) 0.3384(2) -0.1491(4) 0.0332(14) Uani 0.9059(18) 1 d P A 1
H16A H -0.0791 0.3365 -0.2167 0.050 Uiso 0.9059(18) 1 calc PR A 1
H16B H -0.2695 0.3651 -0.1672 0.050 Uiso 0.9059(18) 1 calc PR A 1
H16C H -0.2116 0.3030 -0.1368 0.050 Uiso 0.9059(18) 1 calc PR A 1
C17 C 0.7832(8) 0.5637(2) 0.3647(5) 0.0342(11) Uani 0.9059(18) 1 d P A 1
H17A H 0.8545 0.5618 0.4511 0.051 Uiso 0.9059(18) 1 calc PR A 1
H17B H 0.6854 0.5951 0.3495 0.051 Uiso 0.9059(18) 1 calc PR A 1
H17C H 0.8953 0.5671 0.3180 0.051 Uiso 0.9059(18) 1 calc PR A 1
S1B S 0.2319(14) 0.3812(4) -0.0820(8) 0.047(3) Uiso 0.0941(18) 1 d PD A 2
S2B S 0.3753(14) 0.5367(4) 0.2621(8) 0.046(2) Uiso 0.0941(18) 1 d PD A 2
C1B C 0.388(3) 0.3814(8) 0.0642(10) 0.042(8) Uiso 0.0941(18) 1 d PD A 2
C2B C 0.303(4) 0.3557(11) 0.1461(18) 0.037(16) Uiso 0.0941(18) 1 d PD A 2
C3B C 0.099(5) 0.3320(16) 0.085(3) 0.019(13) Uiso 0.0941(18) 1 d PD A 2
H3B H 0.0148 0.3095 0.1246 0.023 Uiso 0.0941(18) 1 calc PR A 2
C4B C 0.037(5) 0.3444(15) -0.032(4) 0.017(13) Uiso 0.0941(18) 1 d PD A 2
C5B C 0.378(6) 0.3463(8) 0.2731(19) 0.035(18) Uiso 0.0941(18) 1 d PD A 2
C6B C 0.392(3) 0.2896(7) 0.3277(16) 0.06(2) Uiso 0.0941(18) 1 d PD A 2
C7B C 0.495(3) 0.3006(7) 0.4612(16) 0.031(14) Uiso 0.0941(18) 1 d PD A 2
C8B C 0.611(3) 0.3553(7) 0.4667(16) 0.035(17) Uiso 0.0941(18) 1 d PD A 2
C9B C 0.479(7) 0.3834(7) 0.353(2) 0.008(11) Uiso 0.0941(18) 1 d PD A 2
F1B F 0.520(4) 0.2556(10) 0.284(2) 0.075(10) Uiso 0.0941(18) 1 d PD A 2
F2B F 0.196(4) 0.2650(12) 0.307(3) 0.071(11) Uiso 0.0941(18) 1 d PD A 2
F3B F 0.633(3) 0.2613(8) 0.512(2) 0.051(7) Uiso 0.0941(18) 1 d PD A 2
F4B F 0.334(5) 0.3052(17) 0.520(4) 0.08(2) Uiso 0.0941(18) 1 d PD A 2
F5B F 0.820(3) 0.3478(10) 0.461(2) 0.052(7) Uiso 0.0941(18) 1 d PD A 2
F6B F 0.606(5) 0.3833(10) 0.567(2) 0.030(8) Uiso 0.0941(18) 1 d PD A 2
C10B C 0.302(3) 0.4701(4) 0.268(2) 0.048(9) Uiso 0.0941(18) 1 d PD A 2
C11B C 0.471(4) 0.4398(8) 0.326(3) 0.041(18) Uiso 0.0941(18) 1 d PD A 2
C12B C 0.658(6) 0.4740(11) 0.365(4) 0.035(18) Uiso 0.0941(18) 1 d PD A 2
H12B H 0.7940 0.4592 0.4079 0.042 Uiso 0.0941(18) 1 calc PR A 2
C13B C 0.643(2) 0.5270(12) 0.340(3) 0.013(9) Uiso 0.0941(18) 1 d PD A 2
C14B C 0.611(4) 0.4099(15) 0.086(4) 0.051(13) Uiso 0.0941(18) 1 d PD A 2
H14D H 0.6303 0.4250 0.0094 0.076 Uiso 0.0941(18) 1 calc PR A 2
H14E H 0.7283 0.3839 0.1170 0.076 Uiso 0.0941(18) 1 calc PR A 2
H14F H 0.6164 0.4390 0.1446 0.076 Uiso 0.0941(18) 1 calc PR A 2
C15B C 0.063(4) 0.4550(19) 0.213(3) 0.041(13) Uiso 0.0941(18) 1 d PD A 2
H15D H -0.0185 0.4872 0.1774 0.062 Uiso 0.0941(18) 1 calc PR A 2
H15E H -0.0040 0.4404 0.2758 0.062 Uiso 0.0941(18) 1 calc PR A 2
H15F H 0.0569 0.4278 0.1496 0.062 Uiso 0.0941(18) 1 calc PR A 2
C16B C -0.130(14) 0.339(4) -0.154(6) 0.10(4) Uiso 0.0941(18) 1 d PD A 2
H16D H -0.0799 0.3592 -0.2158 0.144 Uiso 0.0941(18) 1 calc PR A 2
H16E H -0.2725 0.3528 -0.1461 0.144 Uiso 0.0941(18) 1 calc PR A 2
H16F H -0.1454 0.3006 -0.1767 0.144 Uiso 0.0941(18) 1 calc PR A 2
C17B C 0.790(13) 0.577(2) 0.359(6) 0.07(3) Uiso 0.0941(18) 1 d PD A 2
H17D H 0.7040 0.6085 0.3250 0.110 Uiso 0.0941(18) 1 calc PR A 2
H17E H 0.9100 0.5716 0.3180 0.110 Uiso 0.0941(18) 1 calc PR A 2
H17F H 0.8520 0.5824 0.4455 0.110 Uiso 0.0941(18) 1 calc PR A 2

loop_
_atom_site_aniso_label
_atom_site_aniso_U_11
_atom_site_aniso_U_22
_atom_site_aniso_U_33
_atom_site_aniso_U_23
_atom_site_aniso_U_13
_atom_site_aniso_U_12
S1 0.0333(4) 0.0289(4) 0.0202(3) 0.0050(3) -0.0031(3) -0.0044(3)
S2 0.0353(4) 0.0239(4) 0.0277(4) 0.0030(3) 0.0001(3) -0.0061(3)
C1 0.0244(14) 0.0231(14) 0.0170(12) 0.0031(11) -0.0001(10) -0.0014(11)
C2 0.0183(15) 0.0191(16) 0.0265(16) 0.0024(11) 0.0054(14) 0.0005(12)
C3 0.027(2) 0.0240(19) 0.023(2) -0.0049(18) 0.0029(13) -0.0035(13)
C4 0.025(2) 0.031(2) 0.029(2) 0.0003(16) 0.0024(14) -0.0001(18)
C5 0.0221(17) 0.0218(15) 0.025(2) 0.0012(12) 0.0055(12) 0.0029(16)
C6 0.0315(19) 0.0253(17) 0.0306(18) 0.0037(13) 0.0055(15) 0.0052(14)
C7 0.0350(19) 0.0337(19) 0.0281(19) 0.0121(14) 0.0100(16) 0.0105(16)
C8 0.027(2) 0.040(2) 0.0225(19) 0.0028(13) 0.0019(12) 0.0073(14)
C9 0.026(2) 0.0278(18) 0.022(2) 0.0033(15) 0.0044(12) 0.0055(18)
F1 0.0597(15) 0.0276(10) 0.0347(10) 0.0021(8) 0.0079(10) 0.0149(10)
F2 0.0379(12) 0.0372(11) 0.0416(11) 0.0113(9) 0.0082(10) -0.0084(9)
F3 0.0558(14) 0.0376(12) 0.0349(11) 0.0167(9) 0.0034(10) 0.0129(11)
F4 0.0454(14) 0.0384(13) 0.0327(12) 0.0034(9) 0.0186(11) -0.0001(10)
F5 0.0281(10) 0.0567(16) 0.0443(12) 0.0147(11) 0.0052(8) 0.0151(10)
F6 0.0458(16) 0.0478(17) 0.0210(11) 0.0023(10) -0.0022(9) 0.0016(14)
C10 0.0261(14) 0.0193(13) 0.0218(13) 0.0036(11) 0.0017(11) -0.0011(11)
C11 0.0199(15) 0.0314(18) 0.0176(16) 0.0020(13) 0.0027(11) 0.0035(17)
C12 0.025(2) 0.0328(19) 0.0186(18) -0.0027(15) 0.0018(14) 0.0027(13)
C13 0.0282(19) 0.027(2) 0.033(2) -0.0066(18) 0.0068(13) -0.0001(13)
C14 0.0308(18) 0.0288(18) 0.0260(15) 0.0008(13) 0.0087(13) -0.0035(15)
C15 0.0288(18) 0.0261(17) 0.0293(17) 0.0005(14) 0.0031(17) 0.0038(15)
C16 0.031(2) 0.040(2) 0.0235(17) -0.0052(13) -0.0029(13) -0.0006(14)
C17 0.032(2) 0.031(2) 0.039(2) -0.0079(17) 0.0060(14) -0.0062(16)

loop_
_atom_type_symbol
_atom_type_description
_atom_type_scat_dispersion_real
_atom_type_scat_dispersion_imag
_atom_type_scat_source
C C 0.0033 0.0016 'International Tables Vol C Tables 4.2.6.8 and 6.1.1.4'
H H 0.0000 0.0000 'International Tables Vol C Tables 4.2.6.8 and 6.1.1.4'
F F 0.0171 0.0103 'International Tables Vol C Tables 4.2.6.8 and 6.1.1.4'
S S 0.1246 0.1234 'International Tables Vol C Tables 4.2.6.8 and 6.1.1.4'

loop_
_geom_angle_atom_site_label_1
_geom_angle_atom_site_label_2
_geom_angle_atom_site_label_3
_geom_angle
C4 S1 C1 92.18(19)
C13 S2 C10 91.42(16)
C10 C1 C2 109.6(2)
C10 C1 C14 113.5(2)
C2 C1 C14 107.1(3)
C10 C1 S1 113.60(19)
C2 C1 S1 104.12(18)
C14 C1 S1 108.29(19)
C5 C2 C3 132.2(4)
C5 C2 C1 115.3(4)
C3 C2 C1 112.5(3)
C4 C3 C2 113.4(5)
C3 C4 C16 125.9(5)
C3 C4 S1 114.8(4)
C16 C4 S1 119.3(4)
C2 C5 C9 121.9(4)
C2 C5 C6 128.1(4)
C9 C5 C6 110.0(3)
F2 C6 F1 105.7(3)
F2 C6 C5 113.9(3)
F1 C6 C5 112.8(3)
F2 C6 C7 110.6(3)
F1 C6 C7 109.2(3)
C5 C6 C7 104.7(3)
F3 C7 F4 108.0(3)
F3 C7 C8 112.8(4)
F4 C7 C8 108.5(3)
F3 C7 C6 113.5(3)
F4 C7 C6 109.5(3)
C8 C7 C6 104.4(3)
F5 C8 F6 105.1(3)
F5 C8 C9 112.2(3)
F6 C8 C9 114.5(5)
F5 C8 C7 108.9(4)
F6 C8 C7 111.9(3)
C9 C8 C7 104.4(3)
C11 C9 C5 122.4(3)
C11 C9 C8 129.2(4)
C5 C9 C8 108.4(4)
C1 C10 C11 108.7(3)
C1 C10 C15 113.3(2)
C11 C10 C15 107.3(3)
C1 C10 S2 113.73(19)
C11 C10 S2 104.66(19)
C15 C10 S2 108.5(2)
C9 C11 C12 132.4(4)
C9 C11 C10 116.0(3)
C12 C11 C10 111.6(4)
C13 C12 C11 114.0(4)
C12 C13 C17 127.2(4)
C12 C13 S2 114.9(3)
C17 C13 S2 117.9(3)
C4B S1B C1B 88.4(16)
C13B S2B C10B 94.6(13)
C2B C1B C14B 127(2)
C2B C1B S1B 116.2(14)
C14B C1B S1B 117(2)
C1B C2B C3B 108(2)
C1B C2B C5B 134(3)
C3B C2B C5B 118(3)
C4B C3B C2B 114(3)
C3B C4B C16B 149(5)
C3B C4B S1B 113(3)
C16B C4B S1B 98(5)
C9B C5B C2B 124(2)
C9B C5B C6B 112.6(13)
C2B C5B C6B 122.2(16)
F2B C6B F1B 104.8(17)
F2B C6B C5B 112.8(18)
F1B C6B C5B 114.1(19)
F2B C6B C7B 114.2(17)
F1B C6B C7B 109.2(16)
C5B C6B C7B 102.0(12)
F4B C7B F3B 110(2)
F4B C7B C8B 108.1(19)
F3B C7B C8B 112.0(15)
F4B C7B C6B 109(2)
F3B C7B C6B 112.0(15)
C8B C7B C6B 106.5(11)
F5B C8B F6B 109.2(17)
F5B C8B C9B 111(2)
F6B C8B C9B 111.6(17)
F5B C8B C7B 109.6(15)
F6B C8B C7B 112.8(16)
C9B C8B C7B 102.3(12)
C5B C9B C11B 123(2)
C5B C9B C8B 109.6(13)
C11B C9B C8B 127.7(18)
C11B C10B C15B 131(2)
C11B C10B S2B 111.7(12)
C15B C10B S2B 118(2)
C10B C11B C9B 130(2)
C10B C11B C12B 108(2)
C9B C11B C12B 122(2)
C13B C12B C11B 120(3)
C12B C13B C17B 139(4)
C12B C13B S2B 105(2)
C17B C13B S2B 116(4)

loop_
_geom_bond_atom_site_label_1
_geom_bond_atom_site_label_2
_geom_bond_distance
S1 C4 1.756(5)
S1 C1 1.852(3)
S2 C13 1.768(4)
S2 C10 1.848(3)
C1 C10 1.540(4)
C1 C2 1.546(5)
C1 C14 1.553(4)
C2 C5 1.366(4)
C2 C3 1.446(5)
C3 C4 1.361(5)
C4 C16 1.504(4)
C5 C9 1.453(5)
C5 C6 1.500(6)
C6 F2 1.362(5)
C6 F1 1.371(4)
C6 C7 1.555(4)
C7 F3 1.351(3)
C7 F4 1.356(5)
C7 C8 1.547(7)
C8 F5 1.371(4)
C8 F6 1.374(4)
C8 C9 1.497(5)
C9 C11 1.366(6)
C10 C11 1.547(5)
C10 C15 1.549(4)
C11 C12 1.444(4)
C12 C13 1.347(6)
C13 C17 1.514(6)
S1B C4B 1.7200(11)
S1B C1B 1.7201(11)
S2B C13B 1.7200(11)
S2B C10B 1.7201(11)
C1B C2B 1.3400(11)
C1B C14B 1.5300(11)
C2B C3B 1.4300(11)
C2B C5B 1.4301(11)
C3B C4B 1.3400(11)
C4B C16B 1.5300(11)
C5B C9B 1.3404(11)
C5B C6B 1.5300(11)
C6B F2B 1.3401(11)
C6B F1B 1.3402(11)
C6B C7B 1.5302(11)
C7B F4B 1.3401(11)
C7B F3B 1.3401(11)
C7B C8B 1.5301(11)
C8B F5B 1.3402(11)
C8B F6B 1.3401(11)
C8B C9B 1.5300(11)
C9B C11B 1.4300(11)
C10B C11B 1.3400(11)
C10B C15B 1.5300(11)
C11B C12B 1.4300(11)
C12B C13B 1.3400(11)
C13B C17B 1.5300(12)

loop_
_geom_torsion_atom_site_label_1
_geom_torsion_atom_site_label_2
_geom_torsion_atom_site_label_3
_geom_torsion_atom_site_label_4
_geom_torsion
C4 S1 C1 C10 -134.2(2)
C4 S1 C1 C2 -15.0(3)
C4 S1 C1 C14 98.7(3)
C10 C1 C2 C5 -42.7(4)
C14 C1 C2 C5 80.8(4)
S1 C1 C2 C5 -164.6(3)
C10 C1 C2 C3 139.5(3)
C14 C1 C2 C3 -96.9(4)
S1 C1 C2 C3 17.6(4)
C5 C2 C3 C4 170.9(4)
C1 C2 C3 C4 -11.9(6)
C2 C3 C4 C16 179.9(5)
C2 C3 C4 S1 -0.6(6)
C1 S1 C4 C3 10.0(4)
C1 S1 C4 C16 -170.5(4)
C3 C2 C5 C9 -175.7(5)
C1 C2 C5 C9 7.1(6)
C3 C2 C5 C6 6.6(8)
C1 C2 C5 C6 -170.6(4)
C2 C5 C6 F2 -53.3(5)
C9 C5 C6 F2 128.8(4)
C2 C5 C6 F1 67.2(6)
C9 C5 C6 F1 -110.7(4)
C2 C5 C6 C7 -174.2(4)
C9 C5 C6 C7 7.9(5)
F2 C6 C7 F3 91.3(4)
F1 C6 C7 F3 -24.5(6)
C5 C6 C7 F3 -145.6(4)
F2 C6 C7 F4 -29.5(4)
F1 C6 C7 F4 -145.3(3)
C5 C6 C7 F4 93.6(4)
F2 C6 C7 C8 -145.5(3)
F1 C6 C7 C8 98.7(4)
C5 C6 C7 C8 -22.4(4)
F3 C7 C8 F5 32.2(4)
F4 C7 C8 F5 151.9(2)
C6 C7 C8 F5 -91.4(3)
F3 C7 C8 F6 -83.5(4)
F4 C7 C8 F6 36.2(4)
C6 C7 C8 F6 152.9(3)
F3 C7 C8 C9 152.2(3)
F4 C7 C8 C9 -88.2(3)
C6 C7 C8 C9 28.6(4)
C2 C5 C9 C11 13.4(8)
C6 C5 C9 C11 -168.5(4)
C2 C5 C9 C8 -167.6(4)
C6 C5 C9 C8 10.5(5)
F5 C8 C9 C11 -87.8(7)
F6 C8 C9 C11 31.8(7)
C7 C8 C9 C11 154.4(5)
F5 C8 C9 C5 93.3(5)
F6 C8 C9 C5 -147.1(4)
C7 C8 C9 C5 -24.5(5)
C2 C1 C10 C11 57.8(3)
C14 C1 C10 C11 -61.9(3)
S1 C1 C10 C11 173.79(19)
C2 C1 C10 C15 -61.5(3)
C14 C1 C10 C15 178.8(2)
S1 C1 C10 C15 54.5(3)
C2 C1 C10 S2 173.9(2)
C14 C1 C10 S2 54.2(3)
S1 C1 C10 S2 -70.1(2)
C13 S2 C10 C1 -134.2(2)
C13 S2 C10 C11 -15.7(3)
C13 S2 C10 C15 98.7(2)
C5 C9 C11 C12 -176.7(5)
C8 C9 C11 C12 4.6(9)
C5 C9 C11 C10 4.9(7)
C8 C9 C11 C10 -173.8(4)
C1 C10 C11 C9 -40.2(4)
C15 C10 C11 C9 82.8(4)
S2 C10 C11 C9 -162.0(3)
C1 C10 C11 C12 141.1(3)
C15 C10 C11 C12 -95.9(3)
S2 C10 C11 C12 19.2(4)
C9 C11 C12 C13 167.7(5)
C10 C11 C12 C13 -13.8(5)
C11 C12 C13 C17 -178.5(4)
C11 C12 C13 S2 0.9(5)
C10 S2 C13 C12 9.6(4)
C10 S2 C13 C17 -171.0(3)
C4B S1B C1B C2B 0.2(14)
C4B S1B C1B C14B 179(2)
C14B C1B C2B C3B -176(2)
S1B C1B C2B C3B 2.5(18)
C14B C1B C2B C5B 1(3)
S1B C1B C2B C5B 179(2)
C1B C2B C3B C4B -5(4)
C5B C2B C3B C4B 178(3)
C2B C3B C4B C16B 180(6)
C2B C3B C4B S1B 5(4)
C1B S1B C4B C3B -3(3)
C1B S1B C4B C16B 180(2)
C1B C2B C5B C9B 42(5)
C3B C2B C5B C9B -142(4)
C1B C2B C5B C6B -126(3)
C3B C2B C5B C6B 51(4)
C9B C5B C6B F2B 130(4)
C2B C5B C6B F2B -61(4)
C9B C5B C6B F1B -111(4)
C2B C5B C6B F1B 58(4)
C9B C5B C6B C7B 7(4)
C2B C5B C6B C7B 176(3)
F2B C6B C7B F4B -27(3)
F1B C6B C7B F4B -144(2)
C5B C6B C7B F4B 95(3)
F2B C6B C7B F3B 94(2)
F1B C6B C7B F3B -23(2)
C5B C6B C7B F3B -144(2)
F2B C6B C7B C8B -143.1(19)
F1B C6B C7B C8B 100.0(19)
C5B C6B C7B C8B -21(2)
F4B C7B C8B F5B 152(2)
F3B C7B C8B F5B 31(2)
C6B C7B C8B F5B -91.6(18)
F4B C7B C8B F6B 30(2)
F3B C7B C8B F6B -91(2)
C6B C7B C8B F6B 146.6(17)
F4B C7B C8B C9B -90(3)
F3B C7B C8B C9B 149(2)
C6B C7B C8B C9B 27(2)
C2B C5B C9B C11B 17(7)
C6B C5B C9B C11B -174(3)
C2B C5B C9B C8B -159(3)
C6B C5B C9B C8B 10(5)
F5B C8B C9B C5B 94(4)
F6B C8B C9B C5B -144(3)
C7B C8B C9B C5B -23(4)
F5B C8B C9B C11B -81(4)
F6B C8B C9B C11B 41(5)
C7B C8B C9B C11B 162(4)
C13B S2B C10B C11B -0.9(12)
C13B S2B C10B C15B 177.7(19)
C15B C10B C11B C9B 0(4)
S2B C10B C11B C9B 178(4)
C15B C10B C11B C12B -177(3)
S2B C10B C11B C12B 0.8(17)
C5B C9B C11B C10B 42(6)
C8B C9B C11B C10B -143(3)
C5B C9B C11B C12B -141(4)
C8B C9B C11B C12B 34(6)
C10B C11B C12B C13B 0(4)
C9B C11B C12B C13B -178(4)
C11B C12B C13B C17B -178(4)
C11B C12B C13B S2B 0(4)
C10B S2B C13B C12B 1(2)
C10B S2B C13B C17B 179(3)
